data_1554092
loop_
_publ_author_name
'Zhu, Qiuhua'
'Dai, Chenshu'
'Huang, Cuihong'
'Zheng, Sichao'
'Tian, Yuanxin'

_publ_section_title
;
 Racemates Have Much Higher Solid-State Fluorescence Efficiency than Their
 Levo- and Dextrorotary Enantiomers
;
_journal_issue 45
_journal_name_full 'The Journal of Physical Chemistry C'
_journal_page_first 25503
_journal_paper_doi 10.1021/acs.jpcc.7b09170
_journal_volume 121
_journal_year 2017
_chemical_formula_moiety 'C28 H28 N2 O4'
_chemical_formula_sum 'C28 H28 N2 O4'
_chemical_formula_weight 456.52
_space_group_crystal_system monoclinic
_space_group_IT_number 4
_space_group_name_Hall 'P 2yb'
_space_group_name_H-M_alt 'P 1 21 1'
_atom_sites_solution_hydrogens geom
_audit_creation_date 2017-05-11
_audit_creation_method
;
Olex2 1.2-beta
(compiled 2016.09.09 svn.r3337 for OlexSys, GUI svn.r5227)
;
_cell_angle_alpha 90
_cell_angle_beta 96.06(3)
_cell_angle_gamma 90
_cell_formula_units_Z 4
_cell_length_a 11.584(2)
_cell_length_b 12.031(2)
_cell_length_c 18.156(4)
_cell_measurement_reflns_used 2017
_cell_measurement_temperature 293(2)
_cell_measurement_theta_max 20
_cell_measurement_theta_min 2
_cell_volume 2516.2(8)
_computing_molecular_graphics 'Olex2 (Dolomanov et al., 2009)'
_computing_publication_material 'Olex2 (Dolomanov et al., 2009)'
_computing_structure_refinement 'ShelXL (Sheldrick, 2015)'
_computing_structure_solution 'SHELXS-97 (Sheldrick, 1990)'
_diffrn_ambient_temperature 293
_diffrn_measured_fraction_theta_full 0.996
_diffrn_measured_fraction_theta_max 0.988
_diffrn_measurement_device_type 'Bruker P4'
_diffrn_measurement_method '\w scans'
_diffrn_radiation_monochromator graphite
_diffrn_radiation_type MoK\a
_diffrn_radiation_wavelength 0.71073
_diffrn_reflns_av_R_equivalents 0.0261
_diffrn_reflns_av_unetI/netI 0.0408
_diffrn_reflns_Laue_measured_fraction_full 0.996
_diffrn_reflns_Laue_measured_fraction_max 0.988
_diffrn_reflns_limit_h_max 15
_diffrn_reflns_limit_h_min -14
_diffrn_reflns_limit_k_max 15
_diffrn_reflns_limit_k_min -15
_diffrn_reflns_limit_l_max 20
_diffrn_reflns_limit_l_min -23
_diffrn_reflns_number 23857
_diffrn_reflns_point_group_measured_fraction_full 0.979
_diffrn_reflns_point_group_measured_fraction_max 0.959
_diffrn_reflns_theta_full 25.242
_diffrn_reflns_theta_max 27.461
_diffrn_reflns_theta_min 3.010
_exptl_absorpt_coefficient_mu 0.081
_exptl_absorpt_correction_T_max 0.7457
_exptl_absorpt_correction_T_min 0.5708
_exptl_absorpt_correction_type multi-scan
_exptl_absorpt_process_details
;
SADABS-2016/2 (Bruker,2016/2) was used for absorption correction.
wR2(int) was 0.1071 before and 0.0752 after correction.
The Ratio of minimum to maximum transmission is 0.7655.
The \l/2 correction factor is Not present.
;
_exptl_crystal_colour colourless
_exptl_crystal_colour_primary colourless
_exptl_crystal_density_diffrn 1.205
_exptl_crystal_density_method 'not measured'
_exptl_crystal_description block
_exptl_crystal_F_000 968
_refine_diff_density_max 0.144
_refine_diff_density_min -0.185
_refine_diff_density_rms 0.034
_refine_ls_abs_structure_details
;
 Flack x determined using 2253 quotients [(I+)-(I-)]/[(I+)+(I-)]
 (Parsons, Flack and Wagner, Acta Cryst. B69 (2013) 249-259).
;
_refine_ls_abs_structure_Flack 0.1(3)
_refine_ls_extinction_coef 0.0118(15)
_refine_ls_extinction_expression Fc^*^=kFc[1+0.001xFc^2^\l^3^/sin(2\q)]^-1/4^
_refine_ls_extinction_method 'SHELXL-2014/7 (Sheldrick 2014'
_refine_ls_goodness_of_fit_ref 1.012
_refine_ls_hydrogen_treatment constr
_refine_ls_matrix_type full
_refine_ls_number_parameters 629
_refine_ls_number_reflns 11052
_refine_ls_number_restraints 22
_refine_ls_restrained_S_all 1.018
_refine_ls_R_factor_all 0.0896
_refine_ls_R_factor_gt 0.0424
_refine_ls_shift/su_max 0.000
_refine_ls_shift/su_mean 0.000
_refine_ls_structure_factor_coef Fsqd
_refine_ls_weighting_details 'w=1/[\s^2^(Fo^2^)+(0.0617P)^2^+0.0612P] where P=(Fo^2^+2Fc^2^)/3'
_refine_ls_weighting_scheme calc
_refine_ls_wR_factor_gt 0.0983
_refine_ls_wR_factor_ref 0.1271
_reflns_Friedel_coverage 0.854
_reflns_Friedel_fraction_full 0.961
_reflns_Friedel_fraction_max 0.928
_reflns_number_gt 6496
_reflns_number_total 11052
_reflns_threshold_expression 'I > 2\s(I)'
_cod_data_source_file jp7b09170_si_002.cif
_cod_data_source_block shelxl
_cod_original_cell_volume 2516.3(9)
_cod_database_code 1554092
_shelx_space_group_comment
;
The symmetry employed for this shelxl refinement is uniquely defined
by the following loop, which should always be used as a source of
symmetry information in preference to the above space-group names.
They are only intended as comments.
;
_olex2_refinement_description
;
1. Fixed Uiso
 At 1.2 times of:
  All C(H) groups, All C(H,H) groups, All C(H,H,H,H) groups
 At 1.5 times of:
  All C(H,H,H) groups
2. Uiso/Uaniso restraints and constraints
Uanis(C8) \\sim Ueq, Uanis(C7) \\sim Ueq: with sigma of 0.01 and sigma for
terminal atoms of 0.02
3. Rigid body (RIGU) restrains
 C8, C7, O4
 with sigma for 1-2 distances of 0.004 and sigma for 1-3 distances of 0.004
4. Others
 Sof(H7BC)=Sof(H7BD)=Sof(C8A)=Sof(H8AA)=Sof(H8AB)=Sof(H8AC)=1-FVAR(1)
 Sof(C8)=Sof(H8A)=Sof(H8B)=Sof(H8C)=Sof(H7AA)=Sof(H7AB)=FVAR(1)
5.a Ternary CH refined with riding coordinates:
 C15(H15), C44(H44)
5.b Secondary CH2 refined with riding coordinates:
 C28(H28A,H28B), C4(H4A,H4B), C7(H7AA,H7AB), C7(H7BC,H7BD), C36(H36A,H36B),
 C29(H29A,H29B), C33(H33A,H33B)
5.c Aromatic/amide H refined with riding coordinates:
 C23(H23), C10(H10), C24(H24), C17(H17), C21(H21), C18(H18), C14(H14),
 C12(H12), C25(H25), C27(H27), C26(H26), C11(H11), C20(H20), C13(H13), C19(H19),
  C43(H43), C39(H39), C52(H52), C50(H50), C40(H40), C42(H42), C56(H56),
 C46(H46), C47(H47), C41(H41), C49(H49), C48(H48), C55(H55), C53(H53), C54(H54)
5.d Idealised Me refined as rotating group:
 C5(H5A,H5B,H5C), C8(H8A,H8B,H8C), C34(H34A,H34B,H34C), C37(H37A,H37B,H37C),
 C8A(H8AA,H8AB,H8AC)
;
_shelx_shelxl_version_number 2014/7
_olex2_submission_special_instructions 'No special instructions were received'

loop_
_space_group_symop_operation_xyz
'x, y, z'
'-x, y+1/2, -z'

loop_
_atom_site_label
_atom_site_type_symbol
_atom_site_fract_x
_atom_site_fract_y
_atom_site_fract_z
_atom_site_U_iso_or_equiv
_atom_site_adp_type
_atom_site_occupancy
_atom_site_site_symmetry_order
_atom_site_calc_flag
_atom_site_refinement_flags_posn
_atom_site_refinement_flags_adp
_atom_site_refinement_flags_occupancy
_atom_site_disorder_assembly
_atom_site_disorder_group
N1 N 0.1394(2) 0.0590(2) 1.02474(13) 0.0534(6) Uani 1 1 d . . . . .
N2 N 0.2552(2) -0.04762(19) 0.95149(15) 0.0561(7) Uani 1 1 d . . . . .
C9 C 0.1116(3) 0.0184(3) 1.09474(16) 0.0573(8) Uani 1 1 d . . . . .
C22 C 0.2887(3) -0.1561(2) 0.93807(16) 0.0511(7) Uani 1 1 d . . . . .
O2 O 0.4317(2) 0.23547(18) 0.90890(13) 0.0694(7) Uani 1 1 d . . . . .
C28 C 0.3251(3) 0.0460(2) 0.93270(19) 0.0584(8) Uani 1 1 d . . . . .
H28A H 0.3171 0.0559 0.8794 0.070 Uiso 1 1 calc R . . . .
H28B H 0.4062 0.0311 0.9487 0.070 Uiso 1 1 calc R . . . .
C16 C 0.0700(3) 0.0344(3) 0.89352(16) 0.0559(8) Uani 1 1 d . . . . .
C15 C 0.1361(3) -0.0178(3) 0.96220(16) 0.0523(7) Uani 1 1 d . . . . .
H15 H 0.0950 -0.0853 0.9748 0.063 Uiso 1 1 calc R . . . .
C2 C 0.2106(3) 0.1502(2) 1.01890(16) 0.0542(7) Uani 1 1 d . . . . .
O4 O 0.2671(3) 0.2822(2) 1.11090(15) 0.0862(8) Uani 1 1 d . U . . .
C3 C 0.3418(3) 0.2550(3) 0.94782(19) 0.0614(8) Uani 1 1 d . . . . .
C23 C 0.3989(3) -0.1794(3) 0.91773(19) 0.0629(9) Uani 1 1 d . . . . .
H23 H 0.4484 -0.1210 0.9093 0.075 Uiso 1 1 calc R . . . .
O3 O 0.0842(3) 0.2898(2) 1.05660(17) 0.0879(8) Uani 1 1 d . . . . .
O1 O 0.3098(3) 0.3477(2) 0.96161(18) 0.0892(9) Uani 1 1 d . . . . .
C1 C 0.2885(3) 0.1512(2) 0.96902(17) 0.0536(7) Uani 1 1 d . . . . .
C10 C 0.0063(4) -0.0344(3) 1.0984(2) 0.0706(10) Uani 1 1 d . . . . .
H10 H -0.0462 -0.0423 1.0563 0.085 Uiso 1 1 calc R . . . .
C24 C 0.4357(4) -0.2870(3) 0.9099(2) 0.0755(10) Uani 1 1 d . . . . .
H24 H 0.5105 -0.3001 0.8976 0.091 Uiso 1 1 calc R . . . .
C17 C -0.0129(3) 0.1153(3) 0.8996(2) 0.0682(9) Uani 1 1 d . . . . .
H17 H -0.0279 0.1401 0.9461 0.082 Uiso 1 1 calc R . . . .
C6 C 0.1795(3) 0.2499(3) 1.06333(19) 0.0650(9) Uani 1 1 d . . . . .
C21 C 0.0885(4) -0.0023(4) 0.82379(19) 0.0787(11) Uani 1 1 d . . . . .
H21 H 0.1428 -0.0580 0.8187 0.094 Uiso 1 1 calc R . . . .
C18 C -0.0742(4) 0.1599(3) 0.8368(2) 0.0863(12) Uani 1 1 d . . . . .
H18 H -0.1296 0.2148 0.8413 0.104 Uiso 1 1 calc R . . . .
C14 C 0.1898(4) 0.0292(3) 1.15722(18) 0.0760(10) Uani 1 1 d . . . . .
H14 H 0.2613 0.0632 1.1546 0.091 Uiso 1 1 calc R . . . .
C12 C 0.0552(6) -0.0622(4) 1.2283(3) 0.1058(18) Uani 1 1 d . . . . .
H12 H 0.0346 -0.0876 1.2736 0.127 Uiso 1 1 calc R . . . .
C25 C 0.3660(5) -0.3734(3) 0.9197(3) 0.0986(15) Uani 1 1 d . . . . .
H25 H 0.3914 -0.4459 0.9141 0.118 Uiso 1 1 calc R . . . .
C4 C 0.4946(4) 0.3307(3) 0.8846(2) 0.0778(11) Uani 1 1 d . . . . .
H4A H 0.5256 0.3748 0.9269 0.093 Uiso 1 1 calc R . . . .
H4B H 0.4434 0.3772 0.8520 0.093 Uiso 1 1 calc R . . . .
C27 C 0.2184(4) -0.2454(3) 0.9468(3) 0.1066(17) Uani 1 1 d . . . . .
H27 H 0.1432 -0.2339 0.9589 0.128 Uiso 1 1 calc R . . . .
C26 C 0.2577(5) -0.3529(4) 0.9380(4) 0.132(2) Uani 1 1 d . . . . .
H26 H 0.2085 -0.4123 0.9449 0.158 Uiso 1 1 calc R . . . .
C11 C -0.0193(5) -0.0750(4) 1.1656(2) 0.0951(15) Uani 1 1 d . . . . .
H11 H -0.0891 -0.1122 1.1683 0.114 Uiso 1 1 calc R . . . .
C20 C 0.0273(5) 0.0427(5) 0.7615(2) 0.1012(15) Uani 1 1 d . . . . .
H20 H 0.0408 0.0180 0.7147 0.121 Uiso 1 1 calc R . . . .
C13 C 0.1592(6) -0.0123(4) 1.2246(2) 0.0986(15) Uani 1 1 d . . . . .
H13 H 0.2108 -0.0055 1.2672 0.118 Uiso 1 1 calc R . . . .
C5 C 0.5898(6) 0.2873(5) 0.8449(4) 0.141(2) Uani 1 1 d . . . . .
H5A H 0.6366 0.2372 0.8766 0.211 Uiso 1 1 calc GR . . . .
H5B H 0.6369 0.3479 0.8311 0.211 Uiso 1 1 calc GR . . . .
H5C H 0.5579 0.2485 0.8012 0.211 Uiso 1 1 calc GR . . . .
C19 C -0.0534(5) 0.1237(4) 0.7691(3) 0.0984(15) Uani 1 1 d . . . . .
H19 H -0.0944 0.1542 0.7271 0.118 Uiso 1 1 calc R . . . .
C8 C 0.3046(18) 0.4737(13) 1.1312(19) 0.123(6) Uani 0.63(5) 1 d . U P A 1
H8A H 0.3842 0.4552 1.1268 0.185 Uiso 0.63(5) 1 calc GR . P A 1
H8B H 0.3013 0.5333 1.1660 0.185 Uiso 0.63(5) 1 calc GR . P A 1
H8C H 0.2676 0.4963 1.0838 0.185 Uiso 0.63(5) 1 calc GR . P A 1
C7 C 0.2467(6) 0.3796(5) 1.1563(4) 0.132(2) Uani 1 1 d . U . . .
H7AA H 0.1641 0.3944 1.1535 0.158 Uiso 0.63(5) 1 calc R . P A 1
H7AB H 0.2747 0.3647 1.2076 0.158 Uiso 0.63(5) 1 calc R . P A 1
H7BC H 0.1855 0.4241 1.1304 0.158 Uiso 0.37(5) 1 calc R . P A 2
H7BD H 0.2198 0.3546 1.2023 0.158 Uiso 0.37(5) 1 calc R . P A 2
N3 N 0.3899(2) 0.5101(2) 0.50828(13) 0.0596(7) Uani 1 1 d . . . . .
O6 O 0.2349(2) 0.3218(2) 0.59469(13) 0.0803(8) Uani 1 1 d . . . . .
O8 O 0.1080(3) 0.2982(2) 0.36618(15) 0.0899(8) Uani 1 1 d . . . . .
C51 C 0.2268(3) 0.6759(4) 0.41929(17) 0.0695(10) Uani 1 1 d . . . . .
O5 O 0.4226(3) 0.2906(3) 0.58140(15) 0.0840(7) Uani 1 1 d . . . . .
O7 O 0.2106(3) 0.2062(2) 0.45830(16) 0.0861(8) Uani 1 1 d . . . . .
N4 N 0.2960(3) 0.5876(3) 0.39557(14) 0.0661(8) Uani 1 1 d . . . . .
C31 C 0.3177(3) 0.4183(3) 0.50055(17) 0.0604(8) Uani 1 1 d . . . . .
C44 C 0.4071(3) 0.5706(3) 0.43962(16) 0.0579(8) Uani 1 1 d . . . . .
H44 H 0.4398 0.6437 0.4534 0.069 Uiso 1 1 calc R . . . .
C38 C 0.4293(3) 0.5560(3) 0.57855(16) 0.0595(8) Uani 1 1 d . . . . .
C43 C 0.3587(4) 0.5561(3) 0.63559(19) 0.0761(10) Uani 1 1 d . . . . .
H43 H 0.2833 0.5287 0.6279 0.091 Uiso 1 1 calc R . . . .
C39 C 0.5391(3) 0.6015(3) 0.58983(19) 0.0736(10) Uani 1 1 d . . . . .
H39 H 0.5861 0.6036 0.5514 0.088 Uiso 1 1 calc R . . . .
C35 C 0.1902(3) 0.2917(4) 0.4238(2) 0.0712(9) Uani 1 1 d . . . . .
C30 C 0.2493(3) 0.3986(3) 0.43664(19) 0.0652(9) Uani 1 1 d . . . . .
C52 C 0.2660(4) 0.7837(4) 0.4145(2) 0.0810(11) Uani 1 1 d . . . . .
H52 H 0.3385 0.7966 0.3986 0.097 Uiso 1 1 calc R . . . .
C50 C 0.5620(4) 0.4262(4) 0.4230(2) 0.0795(11) Uani 1 1 d . . . . .
H50 H 0.5571 0.4018 0.4712 0.095 Uiso 1 1 calc R . . . .
C45 C 0.4918(3) 0.5105(3) 0.39495(17) 0.0648(9) Uani 1 1 d . . . . .
C32 C 0.3323(4) 0.3358(3) 0.56329(18) 0.0659(9) Uani 1 1 d . . . . .
C40 C 0.5790(4) 0.6441(4) 0.6589(2) 0.0891(13) Uani 1 1 d . . . . .
H40 H 0.6527 0.6755 0.6662 0.107 Uiso 1 1 calc R . . . .
C42 C 0.4024(5) 0.5979(4) 0.7052(2) 0.0939(14) Uani 1 1 d . . . . .
H42 H 0.3565 0.5965 0.7443 0.113 Uiso 1 1 calc R . . . .
C56 C 0.1185(4) 0.6581(5) 0.4432(2) 0.0999(15) Uani 1 1 d . . . . .
H56 H 0.0912 0.5860 0.4479 0.120 Uiso 1 1 calc R . . . .
C46 C 0.5008(4) 0.5459(4) 0.3227(2) 0.0884(12) Uani 1 1 d . . . . .
H46 H 0.4538 0.6033 0.3025 0.106 Uiso 1 1 calc R . . . .
C47 C 0.5790(6) 0.4960(5) 0.2812(3) 0.1109(18) Uani 1 1 d . . . . .
H47 H 0.5849 0.5208 0.2332 0.133 Uiso 1 1 calc R . . . .
C41 C 0.5123(5) 0.6408(4) 0.7159(2) 0.0996(15) Uani 1 1 d . . . . .
H41 H 0.5412 0.6676 0.7622 0.120 Uiso 1 1 calc R . . . .
C49 C 0.6404(4) 0.3763(5) 0.3808(3) 0.1002(15) Uani 1 1 d . . . . .
H49 H 0.6882 0.3193 0.4008 0.120 Uiso 1 1 calc R . . . .
C36 C 0.0437(5) 0.1970(4) 0.3457(3) 0.1157(18) Uani 1 1 d . . . . .
H36A H 0.0960 0.1409 0.3300 0.139 Uiso 1 1 calc R . . . .
H36B H 0.0085 0.1685 0.3880 0.139 Uiso 1 1 calc R . . . .
C48 C 0.6475(5) 0.4114(5) 0.3090(3) 0.1077(17) Uani 1 1 d . . . . .
H48 H 0.6989 0.3772 0.2800 0.129 Uiso 1 1 calc R . . . .
C29 C 0.2411(4) 0.4820(3) 0.37472(19) 0.0767(11) Uani 1 1 d . . . . .
H29A H 0.2773 0.4511 0.3335 0.092 Uiso 1 1 calc R . . . .
H29B H 0.1599 0.4949 0.3580 0.092 Uiso 1 1 calc R . . . .
C55 C 0.0512(5) 0.7475(9) 0.4599(3) 0.135(3) Uani 1 1 d . . . . .
H55 H -0.0226 0.7358 0.4742 0.162 Uiso 1 1 calc R . . . .
C53 C 0.2000(5) 0.8722(5) 0.4328(3) 0.1060(16) Uani 1 1 d . . . . .
H53 H 0.2283 0.9442 0.4296 0.127 Uiso 1 1 calc R . . . .
C54 C 0.0937(7) 0.8549(8) 0.4554(3) 0.133(3) Uani 1 1 d . . . . .
H54 H 0.0491 0.9150 0.4678 0.160 Uiso 1 1 calc R . . . .
C33 C 0.2358(5) 0.2345(5) 0.6507(2) 0.1103(17) Uani 1 1 d . . . . .
H33A H 0.1611 0.1973 0.6463 0.132 Uiso 1 1 calc R . . . .
H33B H 0.2947 0.1799 0.6424 0.132 Uiso 1 1 calc R . . . .
C34 C 0.2592(9) 0.2796(7) 0.7229(3) 0.188(4) Uani 1 1 d . . . . .
H34A H 0.3295 0.3225 0.7258 0.282 Uiso 1 1 calc GR . . . .
H34B H 0.2681 0.2203 0.7585 0.282 Uiso 1 1 calc GR . . . .
H34C H 0.1960 0.3266 0.7334 0.282 Uiso 1 1 calc GR . . . .
C37 C -0.0453(7) 0.2213(6) 0.2860(5) 0.189(4) Uani 1 1 d . . . . .
H37A H -0.1032 0.2681 0.3040 0.284 Uiso 1 1 calc GR . . . .
H37B H -0.0805 0.1532 0.2675 0.284 Uiso 1 1 calc GR . . . .
H37C H -0.0112 0.2587 0.2469 0.284 Uiso 1 1 calc GR . . . .
C8A C 0.338(3) 0.442(3) 1.172(2) 0.110(9) Uani 0.37(5) 1 d . . P A 2
H8AA H 0.3955 0.4011 1.2024 0.165 Uiso 0.37(5) 1 calc GR . P A 2
H8AB H 0.3165 0.5071 1.1972 0.165 Uiso 0.37(5) 1 calc GR . P A 2
H8AC H 0.3682 0.4627 1.1265 0.165 Uiso 0.37(5) 1 calc GR . P A 2

loop_
_atom_site_aniso_label
_atom_site_aniso_U_11
_atom_site_aniso_U_22
_atom_site_aniso_U_33
_atom_site_aniso_U_23
_atom_site_aniso_U_13
_atom_site_aniso_U_12
N1 0.0564(17) 0.0493(14) 0.0555(14) -0.0066(11) 0.0105(11) -0.0021(12)
N2 0.0473(16) 0.0410(13) 0.0820(17) -0.0059(12) 0.0160(13) -0.0023(11)
C9 0.068(2) 0.0490(17) 0.0564(17) -0.0056(14) 0.0119(15) 0.0119(16)
C22 0.0495(19) 0.0437(15) 0.0603(16) -0.0048(13) 0.0062(13) -0.0025(14)
O2 0.0770(18) 0.0454(12) 0.0893(16) -0.0026(11) 0.0251(13) -0.0124(11)
C28 0.060(2) 0.0431(16) 0.0746(19) -0.0083(15) 0.0183(16) -0.0091(15)
C16 0.057(2) 0.0515(17) 0.0591(17) 0.0005(14) 0.0047(14) -0.0063(16)
C15 0.0489(19) 0.0488(15) 0.0598(16) -0.0098(13) 0.0095(13) -0.0056(14)
C2 0.057(2) 0.0435(15) 0.0609(17) -0.0091(14) 0.0018(14) 0.0034(15)
O4 0.0783(19) 0.0767(17) 0.1026(17) -0.0439(15) 0.0050(14) -0.0008(15)
C3 0.063(2) 0.0462(18) 0.075(2) -0.0020(16) 0.0098(17) -0.0011(16)
C23 0.063(2) 0.0510(19) 0.078(2) -0.0116(15) 0.0220(17) -0.0006(16)
O3 0.0697(19) 0.0704(16) 0.125(2) -0.0234(16) 0.0147(15) 0.0170(15)
O1 0.096(2) 0.0440(13) 0.133(2) -0.0035(14) 0.0384(18) 0.0013(13)
C1 0.058(2) 0.0401(14) 0.0622(17) -0.0018(13) 0.0051(15) 0.0005(14)
C10 0.071(3) 0.070(2) 0.073(2) 0.0001(18) 0.0207(18) 0.000(2)
C24 0.072(3) 0.065(2) 0.090(2) -0.0176(19) 0.016(2) 0.012(2)
C17 0.063(2) 0.065(2) 0.075(2) -0.0025(17) 0.0015(17) 0.0020(18)
C6 0.060(2) 0.0552(18) 0.080(2) -0.0140(17) 0.0085(18) 0.0015(18)
C21 0.084(3) 0.089(3) 0.061(2) -0.0105(19) -0.0010(18) 0.003(2)
C18 0.084(3) 0.066(2) 0.102(3) 0.000(2) -0.019(2) 0.002(2)
C14 0.092(3) 0.072(2) 0.0620(19) -0.0077(17) -0.0006(18) 0.012(2)
C12 0.173(6) 0.082(3) 0.068(3) 0.002(2) 0.039(3) -0.001(3)
C25 0.086(4) 0.049(2) 0.162(4) -0.008(2) 0.022(3) 0.009(2)
C4 0.088(3) 0.053(2) 0.095(2) -0.0033(18) 0.023(2) -0.0215(19)
C27 0.069(3) 0.047(2) 0.211(5) -0.019(3) 0.049(3) -0.009(2)
C26 0.090(4) 0.046(2) 0.267(7) -0.013(3) 0.059(4) -0.011(2)
C11 0.125(4) 0.079(3) 0.088(3) -0.005(2) 0.046(3) -0.012(3)
C20 0.127(4) 0.107(4) 0.066(2) -0.010(2) -0.010(2) -0.005(3)
C13 0.144(5) 0.090(3) 0.060(2) -0.008(2) 0.004(3) 0.011(3)
C5 0.137(5) 0.087(3) 0.216(6) -0.019(4) 0.103(5) -0.036(4)
C19 0.117(4) 0.085(3) 0.084(3) 0.009(2) -0.031(3) -0.011(3)
C8 0.109(9) 0.075(6) 0.189(15) -0.049(7) 0.025(9) 0.002(6)
C7 0.137(5) 0.098(3) 0.162(5) -0.086(3) 0.028(4) -0.014(3)
N3 0.0535(17) 0.0760(18) 0.0494(13) 0.0044(12) 0.0065(11) -0.0097(15)
O6 0.0734(18) 0.096(2) 0.0750(14) 0.0226(14) 0.0226(13) -0.0020(15)
O8 0.082(2) 0.0802(17) 0.1016(18) -0.0161(15) -0.0158(15) -0.0138(16)
C51 0.054(2) 0.105(3) 0.0481(16) 0.0049(18) -0.0018(15) 0.005(2)
O5 0.0710(19) 0.0881(17) 0.0930(17) 0.0164(15) 0.0090(14) 0.0108(16)
O7 0.077(2) 0.0775(18) 0.1040(19) 0.0006(16) 0.0108(15) -0.0069(15)
N4 0.0569(18) 0.0791(19) 0.0595(15) 0.0052(14) -0.0062(13) -0.0064(16)
C31 0.051(2) 0.075(2) 0.0562(17) 0.0061(16) 0.0117(14) 0.0014(17)
C44 0.057(2) 0.066(2) 0.0497(15) 0.0044(14) 0.0039(14) -0.0086(16)
C38 0.053(2) 0.075(2) 0.0497(16) 0.0025(15) 0.0032(14) 0.0009(17)
C43 0.076(3) 0.090(3) 0.0647(19) -0.0034(19) 0.0180(18) 0.001(2)
C39 0.066(3) 0.093(3) 0.0611(19) -0.0019(19) 0.0041(16) -0.009(2)
C35 0.058(2) 0.076(2) 0.080(2) -0.008(2) 0.0149(18) -0.002(2)
C30 0.055(2) 0.075(2) 0.0657(19) 0.0008(17) 0.0089(16) -0.0047(18)
C52 0.069(3) 0.092(3) 0.079(2) -0.003(2) -0.0029(19) 0.007(2)
C50 0.072(3) 0.091(3) 0.079(2) 0.003(2) 0.020(2) 0.002(2)
C45 0.067(2) 0.074(2) 0.0551(17) -0.0037(16) 0.0139(16) -0.0150(19)
C32 0.059(2) 0.076(2) 0.0643(19) 0.0052(17) 0.0146(16) 0.0018(19)
C40 0.081(3) 0.113(3) 0.069(2) -0.002(2) -0.009(2) -0.012(3)
C42 0.115(4) 0.114(3) 0.056(2) -0.003(2) 0.025(2) -0.004(3)
C56 0.069(3) 0.157(5) 0.075(2) 0.006(3) 0.014(2) -0.001(3)
C46 0.104(3) 0.100(3) 0.064(2) 0.008(2) 0.027(2) -0.005(3)
C47 0.133(5) 0.127(4) 0.082(3) -0.005(3) 0.053(3) -0.019(4)
C41 0.111(4) 0.123(4) 0.062(2) -0.012(2) -0.004(2) -0.015(3)
C49 0.085(3) 0.112(4) 0.108(3) -0.009(3) 0.031(3) 0.016(3)
C36 0.108(4) 0.084(3) 0.147(4) -0.028(3) -0.022(3) -0.020(3)
C48 0.109(4) 0.116(4) 0.108(4) -0.029(3) 0.054(3) -0.012(4)
C29 0.077(3) 0.088(3) 0.063(2) 0.0058(19) -0.0070(18) -0.017(2)
C55 0.072(4) 0.238(9) 0.096(3) -0.014(5) 0.015(3) 0.029(5)
C53 0.089(4) 0.116(4) 0.109(3) -0.016(3) -0.011(3) 0.030(3)
C54 0.104(6) 0.183(7) 0.108(4) -0.031(5) -0.011(4) 0.062(5)
C33 0.110(4) 0.133(4) 0.091(3) 0.046(3) 0.023(3) -0.008(3)
C34 0.318(12) 0.177(7) 0.074(3) 0.028(4) 0.041(5) 0.032(8)
C37 0.143(6) 0.113(5) 0.283(9) -0.026(6) -0.111(6) -0.019(5)
C8A 0.126(17) 0.084(13) 0.122(18) -0.039(12) 0.023(11) 0.005(11)

loop_
_atom_type_symbol
_atom_type_description
_atom_type_scat_dispersion_real
_atom_type_scat_dispersion_imag
_atom_type_scat_source
C C 0.0033 0.0016 'International Tables Vol C Tables 4.2.6.8 and 6.1.1.4'
H H 0.0000 0.0000 'International Tables Vol C Tables 4.2.6.8 and 6.1.1.4'
N N 0.0061 0.0033 'International Tables Vol C Tables 4.2.6.8 and 6.1.1.4'
O O 0.0106 0.0060 'International Tables Vol C Tables 4.2.6.8 and 6.1.1.4'

loop_
_geom_angle_atom_site_label_1
_geom_angle_atom_site_label_2
_geom_angle_atom_site_label_3
_geom_angle
C9 N1 C15 119.0(2)
C2 N1 C9 122.1(2)
C2 N1 C15 114.1(2)
C22 N2 C28 121.0(3)
C22 N2 C15 122.7(3)
C28 N2 C15 113.6(2)
C10 C9 N1 118.9(3)
C14 C9 N1 120.5(3)
C14 C9 C10 120.6(3)
N2 C22 C23 121.0(3)
C27 C22 N2 122.5(3)
C27 C22 C23 116.5(3)
C3 O2 C4 117.7(3)
N2 C28 H28A 109.4
N2 C28 H28B 109.4
N2 C28 C1 111.0(3)
H28A C28 H28B 108.0
C1 C28 H28A 109.4
C1 C28 H28B 109.4
C17 C16 C15 121.2(3)
C21 C16 C15 120.2(3)
C21 C16 C17 118.5(3)
N1 C15 C16 110.1(3)
N1 C15 H15 108.5
N2 C15 N1 108.2(2)
N2 C15 C16 113.1(3)
N2 C15 H15 108.5
C16 C15 H15 108.5
N1 C2 C6 114.3(3)
C1 C2 N1 120.4(3)
C1 C2 C6 124.6(3)
C6 O4 C7 116.4(4)
O2 C3 C1 111.3(3)
O1 C3 O2 122.9(3)
O1 C3 C1 125.8(3)
C22 C23 H23 119.4
C24 C23 C22 121.3(3)
C24 C23 H23 119.4
C2 C1 C28 121.8(3)
C2 C1 C3 121.2(3)
C3 C1 C28 117.0(3)
C9 C10 H10 120.6
C11 C10 C9 118.7(4)
C11 C10 H10 120.6
C23 C24 H24 119.4
C25 C24 C23 121.2(4)
C25 C24 H24 119.4
C16 C17 H17 119.7
C16 C17 C18 120.5(4)
C18 C17 H17 119.7
O4 C6 C2 111.9(3)
O3 C6 C2 122.2(3)
O3 C6 O4 125.8(3)
C16 C21 H21 119.7
C16 C21 C20 120.6(4)
C20 C21 H21 119.7
C17 C18 H18 120.0
C19 C18 C17 120.0(4)
C19 C18 H18 120.0
C9 C14 H14 120.7
C9 C14 C13 118.6(5)
C13 C14 H14 120.7
C11 C12 H12 120.1
C13 C12 H12 120.1
C13 C12 C11 119.7(4)
C24 C25 H25 120.7
C24 C25 C26 118.6(4)
C26 C25 H25 120.7
O2 C4 H4A 110.3
O2 C4 H4B 110.3
O2 C4 C5 107.1(3)
H4A C4 H4B 108.6
C5 C4 H4A 110.3
C5 C4 H4B 110.3
C22 C27 H27 119.6
C22 C27 C26 120.9(4)
C26 C27 H27 119.6
C25 C26 C27 121.5(4)
C25 C26 H26 119.3
C27 C26 H26 119.3
C10 C11 H11 119.2
C12 C11 C10 121.6(5)
C12 C11 H11 119.2
C21 C20 H20 120.1
C19 C20 C21 119.7(4)
C19 C20 H20 120.1
C14 C13 H13 119.6
C12 C13 C14 120.7(4)
C12 C13 H13 119.6
C4 C5 H5A 109.5
C4 C5 H5B 109.5
C4 C5 H5C 109.5
H5A C5 H5B 109.5
H5A C5 H5C 109.5
H5B C5 H5C 109.5
C18 C19 C20 120.7(4)
C18 C19 H19 119.6
C20 C19 H19 119.6
H8A C8 H8B 109.5
H8A C8 H8C 109.5
H8B C8 H8C 109.5
C7 C8 H8A 109.5
C7 C8 H8B 109.5
C7 C8 H8C 109.5
O4 C7 H7AA 109.6
O4 C7 H7AB 109.6
O4 C7 H7BC 108.8
O4 C7 H7BD 108.8
C8 C7 O4 110.4(8)
C8 C7 H7AA 109.6
C8 C7 H7AB 109.6
H7AA C7 H7AB 108.1
H7BC C7 H7BD 107.7
C8A C7 O4 113.9(12)
C8A C7 H7BC 108.8
C8A C7 H7BD 108.8
C31 N3 C44 116.3(2)
C31 N3 C38 122.4(3)
C38 N3 C44 120.5(3)
C32 O6 C33 116.5(3)
C35 O8 C36 117.0(4)
C52 C51 N4 118.8(4)
C52 C51 C56 118.6(4)
C56 C51 N4 122.4(4)
C51 N4 C44 115.6(3)
C51 N4 C29 119.1(3)
C29 N4 C44 110.9(3)
N3 C31 C32 115.5(3)
C30 C31 N3 121.3(3)
C30 C31 C32 122.7(3)
N3 C44 H44 108.0
N3 C44 C45 111.7(3)
N4 C44 N3 110.0(3)
N4 C44 H44 108.0
N4 C44 C45 110.9(3)
C45 C44 H44 108.0
C43 C38 N3 120.8(3)
C39 C38 N3 119.5(3)
C39 C38 C43 119.8(3)
C38 C43 H43 120.4
C38 C43 C42 119.2(4)
C42 C43 H43 120.4
C38 C39 H39 120.2
C38 C39 C40 119.6(4)
C40 C39 H39 120.2
O8 C35 C30 110.8(4)
O7 C35 O8 122.3(4)
O7 C35 C30 126.9(4)
C31 C30 C35 120.8(3)
C31 C30 C29 120.6(3)
C35 C30 C29 118.4(3)
C51 C52 H52 119.4
C53 C52 C51 121.3(5)
C53 C52 H52 119.4
C45 C50 H50 119.5
C45 C50 C49 121.0(4)
C49 C50 H50 119.5
C50 C45 C44 123.1(3)
C50 C45 C46 118.6(4)
C46 C45 C44 118.3(4)
O6 C32 C31 112.1(3)
O5 C32 O6 125.7(3)
O5 C32 C31 122.2(3)
C39 C40 H40 119.5
C41 C40 C39 121.1(4)
C41 C40 H40 119.5
C43 C42 H42 119.9
C41 C42 C43 120.3(4)
C41 C42 H42 119.9
C51 C56 H56 120.1
C55 C56 C51 119.9(6)
C55 C56 H56 120.1
C45 C46 H46 120.0
C47 C46 C45 120.1(5)
C47 C46 H46 120.0
C46 C47 H47 119.4
C48 C47 C46 121.1(5)
C48 C47 H47 119.4
C40 C41 C42 120.0(4)
C40 C41 H41 120.0
C42 C41 H41 120.0
C50 C49 H49 120.1
C48 C49 C50 119.8(5)
C48 C49 H49 120.1
O8 C36 H36A 109.8
O8 C36 H36B 109.8
H36A C36 H36B 108.3
C37 C36 O8 109.2(5)
C37 C36 H36A 109.8
C37 C36 H36B 109.8
C47 C48 C49 119.4(5)
C47 C48 H48 120.3
C49 C48 H48 120.3
N4 C29 C30 113.4(3)
N4 C29 H29A 108.9
N4 C29 H29B 108.9
C30 C29 H29A 108.9
C30 C29 H29B 108.9
H29A C29 H29B 107.7
C56 C55 H55 120.0
C56 C55 C54 120.1(6)
C54 C55 H55 120.0
C52 C53 H53 119.9
C54 C53 C52 120.1(6)
C54 C53 H53 119.9
C55 C54 H54 120.0
C53 C54 C55 120.0(6)
C53 C54 H54 120.0
O6 C33 H33A 109.5
O6 C33 H33B 109.5
H33A C33 H33B 108.1
C34 C33 O6 110.8(5)
C34 C33 H33A 109.5
C34 C33 H33B 109.5
C33 C34 H34A 109.5
C33 C34 H34B 109.5
C33 C34 H34C 109.5
H34A C34 H34B 109.5
H34A C34 H34C 109.5
H34B C34 H34C 109.5
C36 C37 H37A 109.5
C36 C37 H37B 109.5
C36 C37 H37C 109.5
H37A C37 H37B 109.5
H37A C37 H37C 109.5
H37B C37 H37C 109.5
C7 C8A H8AA 109.5
C7 C8A H8AB 109.5
C7 C8A H8AC 109.5
H8AA C8A H8AB 109.5
H8AA C8A H8AC 109.5
H8AB C8A H8AC 109.5

loop_
_geom_bond_atom_site_label_1
_geom_bond_atom_site_label_2
_geom_bond_distance
N1 C9 1.430(4)
N1 C15 1.462(4)
N1 C2 1.383(4)
N2 C22 1.390(4)
N2 C28 1.450(4)
N2 C15 1.458(4)
C9 C10 1.383(5)
C9 C14 1.381(5)
C22 C23 1.395(5)
C22 C27 1.368(5)
O2 C3 1.339(4)
O2 C4 1.451(4)
C28 H28A 0.9700
C28 H28B 0.9700
C28 C1 1.508(4)
C16 C15 1.528(4)
C16 C17 1.380(5)
C16 C21 1.379(5)
C15 H15 0.9800
C2 C1 1.344(5)
C2 C6 1.510(4)
O4 C6 1.320(4)
O4 C7 1.466(5)
C3 O1 1.210(4)
C3 C1 1.463(5)
C23 H23 0.9300
C23 C24 1.376(5)
O3 C6 1.199(4)
C10 H10 0.9300
C10 C11 1.375(5)
C24 H24 0.9300
C24 C25 1.340(6)
C17 H17 0.9300
C17 C18 1.385(5)
C21 H21 0.9300
C21 C20 1.381(6)
C18 H18 0.9300
C18 C19 1.350(6)
C14 H14 0.9300
C14 C13 1.400(6)
C12 H12 0.9300
C12 C11 1.363(7)
C12 C13 1.354(7)
C25 H25 0.9300
C25 C26 1.354(7)
C4 H4A 0.9700
C4 H4B 0.9700
C4 C5 1.476(7)
C27 H27 0.9300
C27 C26 1.386(6)
C26 H26 0.9300
C11 H11 0.9300
C20 H20 0.9300
C20 C19 1.367(7)
C13 H13 0.9300
C5 H5A 0.9600
C5 H5B 0.9600
C5 H5C 0.9600
C19 H19 0.9300
C8 H8A 0.9600
C8 H8B 0.9600
C8 H8C 0.9600
C8 C7 1.415(19)
C7 H7AA 0.9700
C7 H7AB 0.9700
C7 H7BC 0.9700
C7 H7BD 0.9700
C7 C8A 1.30(2)
N3 C31 1.384(4)
N3 C44 1.475(4)
N3 C38 1.421(4)
O6 C32 1.327(4)
O6 C33 1.461(5)
O8 C35 1.341(5)
O8 C36 1.454(5)
C51 N4 1.424(5)
C51 C52 1.381(6)
C51 C56 1.386(6)
O5 C32 1.194(4)
O7 C35 1.214(5)
N4 C44 1.457(4)
N4 C29 1.453(5)
C31 C30 1.355(5)
C31 C32 1.507(5)
C44 H44 0.9800
C44 C45 1.520(5)
C38 C43 1.386(5)
C38 C39 1.379(5)
C43 H43 0.9300
C43 C42 1.405(6)
C39 H39 0.9300
C39 C40 1.388(5)
C35 C30 1.464(6)
C30 C29 1.502(5)
C52 H52 0.9300
C52 C53 1.371(7)
C50 H50 0.9300
C50 C45 1.365(6)
C50 C49 1.385(6)
C45 C46 1.393(5)
C40 H40 0.9300
C40 C41 1.356(6)
C42 H42 0.9300
C42 C41 1.367(7)
C56 H56 0.9300
C56 C55 1.381(9)
C46 H46 0.9300
C46 C47 1.377(7)
C47 H47 0.9300
C47 C48 1.356(8)
C41 H41 0.9300
C49 H49 0.9300
C49 C48 1.382(7)
C36 H36A 0.9700
C36 H36B 0.9700
C36 C37 1.444(8)
C48 H48 0.9300
C29 H29A 0.9700
C29 H29B 0.9700
C55 H55 0.9300
C55 C54 1.388(10)
C53 H53 0.9300
C53 C54 1.355(9)
C54 H54 0.9300
C33 H33A 0.9700
C33 H33B 0.9700
C33 C34 1.419(8)
C34 H34A 0.9600
C34 H34B 0.9600
C34 H34C 0.9600
C37 H37A 0.9600
C37 H37B 0.9600
C37 H37C 0.9600
C8A H8AA 0.9600
C8A H8AB 0.9600
C8A H8AC 0.9600

loop_
_geom_torsion_atom_site_label_1
_geom_torsion_atom_site_label_2
_geom_torsion_atom_site_label_3
_geom_torsion_atom_site_label_4
_geom_torsion
N1 C9 C10 C11 178.9(3)
N1 C9 C14 C13 -179.7(3)
N1 C2 C1 C28 -16.9(5)
N1 C2 C1 C3 163.4(3)
N1 C2 C6 O4 122.4(3)
N1 C2 C6 O3 -54.9(5)
N2 C22 C23 C24 174.9(3)
N2 C22 C27 C26 -175.4(5)
N2 C28 C1 C2 7.5(5)
N2 C28 C1 C3 -172.7(3)
C9 N1 C15 N2 -103.1(3)
C9 N1 C15 C16 132.9(3)
C9 N1 C2 C1 140.4(3)
C9 N1 C2 C6 -48.6(4)
C9 C10 C11 C12 1.5(7)
C9 C14 C13 C12 0.2(6)
C22 N2 C28 C1 -165.9(3)
C22 N2 C15 N1 136.2(3)
C22 N2 C15 C16 -101.7(3)
C22 C23 C24 C25 1.7(6)
C22 C27 C26 C25 -0.8(11)
O2 C3 C1 C28 -11.5(4)
O2 C3 C1 C2 168.2(3)
C28 N2 C22 C23 10.7(5)
C28 N2 C22 C27 -172.0(4)
C28 N2 C15 N1 -62.4(3)
C28 N2 C15 C16 59.8(3)
C16 C17 C18 C19 0.4(6)
C16 C21 C20 C19 -0.7(7)
C15 N1 C9 C10 -55.2(4)
C15 N1 C9 C14 123.2(3)
C15 N1 C2 C1 -14.7(4)
C15 N1 C2 C6 156.2(3)
C15 N2 C22 C23 170.8(3)
C15 N2 C22 C27 -11.9(5)
C15 N2 C28 C1 32.4(4)
C15 C16 C17 C18 -178.4(3)
C15 C16 C21 C20 178.5(4)
C2 N1 C9 C10 150.8(3)
C2 N1 C9 C14 -30.9(4)
C2 N1 C15 N2 52.9(3)
C2 N1 C15 C16 -71.1(3)
C3 O2 C4 C5 178.7(4)
C23 C22 C27 C26 2.0(8)
C23 C24 C25 C26 -0.3(8)
O1 C3 C1 C28 167.2(4)
O1 C3 C1 C2 -13.1(6)
C1 C2 C6 O4 -67.0(4)
C1 C2 C6 O3 115.7(4)
C10 C9 C14 C13 -1.4(5)
C24 C25 C26 C27 -0.1(10)
C17 C16 C15 N1 -25.6(4)
C17 C16 C15 N2 -146.7(3)
C17 C16 C21 C20 1.5(6)
C17 C18 C19 C20 0.4(7)
C6 C2 C1 C28 173.1(3)
C6 C2 C1 C3 -6.6(5)
C6 O4 C7 C8 -105.8(16)
C6 O4 C7 C8A -146(3)
C21 C16 C15 N1 157.5(3)
C21 C16 C15 N2 36.4(4)
C21 C16 C17 C18 -1.4(5)
C21 C20 C19 C18 -0.2(8)
C14 C9 C10 C11 0.5(5)
C4 O2 C3 O1 2.0(5)
C4 O2 C3 C1 -179.3(3)
C27 C22 C23 C24 -2.5(6)
C11 C12 C13 C14 1.8(7)
C13 C12 C11 C10 -2.7(8)
C7 O4 C6 C2 179.2(4)
C7 O4 C6 O3 -3.6(6)
N3 C31 C30 C35 168.4(3)
N3 C31 C30 C29 -6.1(5)
N3 C31 C32 O6 120.7(3)
N3 C31 C32 O5 -58.7(5)
N3 C44 C45 C50 -13.8(5)
N3 C44 C45 C46 168.3(3)
N3 C38 C43 C42 177.3(4)
N3 C38 C39 C40 -178.5(4)
O8 C35 C30 C31 166.0(3)
O8 C35 C30 C29 -19.4(5)
C51 N4 C44 N3 78.6(4)
C51 N4 C44 C45 -157.3(3)
C51 N4 C29 C30 -95.1(4)
C51 C52 C53 C54 -0.6(7)
C51 C56 C55 C54 -2.3(8)
O7 C35 C30 C31 -15.0(6)
O7 C35 C30 C29 159.6(4)
N4 C51 C52 C53 176.4(3)
N4 C51 C56 C55 -174.8(4)
N4 C44 C45 C50 -136.9(4)
N4 C44 C45 C46 45.2(4)
C31 N3 C44 N4 46.1(4)
C31 N3 C44 C45 -77.5(4)
C31 N3 C38 C43 -34.8(5)
C31 N3 C38 C39 145.5(4)
C31 C30 C29 N4 -9.6(5)
C44 N3 C31 C30 -12.7(5)
C44 N3 C31 C32 159.6(3)
C44 N3 C38 C43 134.1(4)
C44 N3 C38 C39 -45.6(5)
C44 N4 C29 C30 42.8(4)
C44 C45 C46 C47 178.0(4)
C38 N3 C31 C30 156.7(3)
C38 N3 C31 C32 -31.0(5)
C38 N3 C44 N4 -123.5(3)
C38 N3 C44 C45 112.9(3)
C38 C43 C42 C41 1.8(7)
C38 C39 C40 C41 0.7(7)
C43 C38 C39 C40 1.8(6)
C43 C42 C41 C40 0.7(8)
C39 C38 C43 C42 -3.0(6)
C39 C40 C41 C42 -2.0(8)
C35 O8 C36 C37 176.4(5)
C35 C30 C29 N4 175.8(3)
C30 C31 C32 O6 -67.1(4)
C30 C31 C32 O5 113.5(4)
C52 C51 N4 C44 66.2(4)
C52 C51 N4 C29 -157.8(3)
C52 C51 C56 C55 1.5(6)
C52 C53 C54 C55 -0.2(8)
C50 C45 C46 C47 0.0(6)
C50 C49 C48 C47 1.3(8)
C45 C50 C49 C48 -0.6(8)
C45 C46 C47 C48 0.8(8)
C32 O6 C33 C34 97.0(6)
C32 C31 C30 C35 -3.3(5)
C32 C31 C30 C29 -177.8(4)
C56 C51 N4 C44 -117.5(4)
C56 C51 N4 C29 18.5(4)
C56 C51 C52 C53 -0.1(6)
C56 C55 C54 C53 1.6(9)
C46 C47 C48 C49 -1.4(8)
C49 C50 C45 C44 -178.0(4)
C49 C50 C45 C46 -0.1(6)
C36 O8 C35 O7 -0.6(6)
C36 O8 C35 C30 178.5(4)
C29 N4 C44 N3 -60.8(4)
C29 N4 C44 C45 63.2(4)
C33 O6 C32 O5 -7.2(6)
C33 O6 C32 C31 173.4(3)
